data_4034451
loop_
_publ_author_name
'Ghosh, Sanjib'
'Roy, Biswajit'
'Bandyopadhyay, Subhajit'

_publ_section_title
;
 Formation or Cleavage of Rings via Sulfide-Mediated Reduction Offers
 Background-Free Detection of Sulfide.
;
_journal_issue 18
_journal_name_full 'The Journal of organic chemistry'
_journal_page_first 12031
_journal_page_last 12039
_journal_paper_doi 10.1021/acs.joc.9b01946
_journal_volume 84
_journal_year 2019
_chemical_formula_moiety 'C14 H15 N3 O4'
_chemical_formula_sum 'C14 H15 N3 O4'
_chemical_formula_weight 289.29
_space_group_crystal_system triclinic
_space_group_IT_number 2
_space_group_name_Hall '-P 1'
_space_group_name_H-M_alt 'P -1'
_atom_sites_solution_hydrogens geom
_atom_sites_solution_primary direct
_atom_sites_solution_secondary difmap
_audit_creation_date 2017-05-18
_audit_creation_method
;
Olex2 1.2
(compiled 2016.11.30 svn.r3356 for OlexSys, GUI svn.r5269)
;
_cell_angle_alpha 95.410(4)
_cell_angle_beta 107.142(4)
_cell_angle_gamma 108.192(4)
_cell_formula_units_Z 2
_cell_length_a 7.7296(5)
_cell_length_b 9.4178(6)
_cell_length_c 11.3595(7)
_cell_measurement_reflns_used 3754
_cell_measurement_temperature 296(2)
_cell_measurement_theta_max 25.0260
_cell_measurement_theta_min 2.1860
_cell_volume 734.72(9)
_computing_molecular_graphics 'Olex2 (Dolomanov et al., 2009)'
_computing_publication_material 'Olex2 (Dolomanov et al., 2009)'
_computing_structure_refinement 'ShelXL (Sheldrick, 2015)'
_computing_structure_solution 'SHELXS-97 (Sheldrick, 1990)'
_diffrn_ambient_temperature 296.15
_diffrn_measured_fraction_theta_full 0.994
_diffrn_measured_fraction_theta_max 0.994
_diffrn_measurement_device 'four-circle diffractometer'
_diffrn_measurement_device_type 'SuperNova, Dual, Cu at zero, Eos'
_diffrn_measurement_method '\f and \w scans'
_diffrn_radiation_monochromator graphite
_diffrn_radiation_type MoK\a
_diffrn_radiation_wavelength 0.71073
_diffrn_reflns_av_R_equivalents 0.0325
_diffrn_reflns_av_unetI/netI 0.0317
_diffrn_reflns_limit_h_max 9
_diffrn_reflns_limit_h_min -10
_diffrn_reflns_limit_k_max 12
_diffrn_reflns_limit_k_min -12
_diffrn_reflns_limit_l_max 14
_diffrn_reflns_limit_l_min -14
_diffrn_reflns_number 10157
_diffrn_reflns_theta_full 27.52
_diffrn_reflns_theta_max 27.52
_diffrn_reflns_theta_min 1.92
_diffrn_source 'fine-focus sealed tube'
_diffrn_standards_decay_% 0
_diffrn_standards_interval_time 120
_diffrn_standards_number 3
_exptl_absorpt_coefficient_mu 0.098
_exptl_absorpt_correction_T_max 0.993
_exptl_absorpt_correction_T_min 0.769
_exptl_absorpt_correction_type multi-scan
_exptl_crystal_colour yellow
_exptl_crystal_colour_primary yellow
_exptl_crystal_density_diffrn 1.308
_exptl_crystal_density_method 'not measured'
_exptl_crystal_description block
_exptl_crystal_F_000 304
_exptl_crystal_size_max 0.3
_exptl_crystal_size_mid 0.2
_exptl_crystal_size_min 0.1
_refine_diff_density_max 0.398
_refine_diff_density_min -0.357
_refine_diff_density_rms 0.037
_refine_ls_extinction_method none
_refine_ls_goodness_of_fit_ref 1.054
_refine_ls_hydrogen_treatment constr
_refine_ls_matrix_type full
_refine_ls_number_parameters 191
_refine_ls_number_reflns 3358
_refine_ls_number_restraints 0
_refine_ls_restrained_S_all 1.054
_refine_ls_R_factor_all 0.0871
_refine_ls_R_factor_gt 0.0544
_refine_ls_shift/su_max 0.000
_refine_ls_shift/su_mean 0.000
_refine_ls_structure_factor_coef Fsqd
_refine_ls_weighting_details 'calc w=1/[\s^2^(Fo^2^)+(0.0905P)^2^+0.1025P] where P=(Fo^2^+2Fc^2^)/3'
_refine_ls_weighting_scheme calc
_refine_ls_wR_factor_gt 0.1591
_refine_ls_wR_factor_ref 0.1820
_reflns_number_gt 2109
_reflns_number_total 3358
_reflns_threshold_expression >2sigma(I)
_cod_data_source_file jo9b01946_si_002.cif
_cod_data_source_block sg_azide_p_1
_cod_depositor_comments
;
The following automatic conversions were performed:

data item '_exptl_absorpt_correction_type' value 'MULTI-SCAN' was
changed to 'multi-scan' in accordance with the
/home/data/users/saulius/crontab/automatic-downloads/current/ACS/lib/dictionaries/cif_core.dic
dictionary named 'cif_core.dic' version 2.4.2 last updated on
2011-04-26.

Automatic conversion script
Id: cif_fix_values 6909 2019-04-08 15:41:33Z antanas 
;
_cod_original_cell_volume 734.71(8)
_cod_database_code 4034451
_olex2_refinement_description
;
1. Fixed Uiso
 At 1.2 times of:
  All C(H) groups, All C(H,H) groups
 At 1.5 times of:
  All C(H,H,H) groups
2.a Secondary CH2 refined with riding coordinates:
 C10(H10A,H10B), C13(H13A,H13B)
2.b Me refined with riding coordinates:
 C14(H14A,H14B,H14C)
2.c Aromatic/amide H refined with riding coordinates:
 C7(H7), C5(H5), C2(H2), C3(H3), C4(H4)
2.d Idealised Me refined as rotating group:
 C11(H11A,H11B,H11C)
;
_olex2_submission_special_instructions 'No special instructions were received'

loop_
_space_group_symop_id
_space_group_symop_operation_xyz
1 'x, y, z'
2 '-x, -y, -z'

loop_
_atom_site_label
_atom_site_type_symbol
_atom_site_fract_x
_atom_site_fract_y
_atom_site_fract_z
_atom_site_U_iso_or_equiv
_atom_site_adp_type
_atom_site_occupancy
_atom_site_calc_flag
_atom_site_refinement_flags_posn
O1 O 0.1503(2) 0.39943(16) 0.87576(12) 0.0641(4) Uani 1 d .
O3 O 0.2939(2) 0.84228(17) 0.80852(17) 0.0763(5) Uani 1 d .
O2 O 0.3513(3) 0.62452(17) 0.99950(14) 0.0792(5) Uani 1 d .
O4 O 0.5727(2) 0.81244(18) 0.81693(16) 0.0789(5) Uani 1 d .
C6 C 0.2445(3) 0.5236(2) 0.55003(16) 0.0489(4) Uani 1 d .
N1 N 0.2066(3) 0.2616(2) 0.49911(17) 0.0707(5) Uani 1 d .
N2 N 0.2223(3) 0.1587(2) 0.43203(19) 0.0773(6) Uani 1 d .
C8 C 0.2907(3) 0.5930(2) 0.78056(17) 0.0504(5) Uani 1 d .
C7 C 0.2277(3) 0.4941(2) 0.67137(17) 0.0506(5) Uani 1 d .
H7 H 0.1646 0.3928 0.6725 0.061 Uiso 1 calc R
C9 C 0.2683(3) 0.5425(2) 0.89641(18) 0.0536(5) Uani 1 d .
C12 C 0.4040(3) 0.7597(2) 0.80331(18) 0.0553(5) Uani 1 d .
C1 C 0.2371(3) 0.4045(2) 0.46238(17) 0.0526(5) Uani 1 d .
C5 C 0.2653(3) 0.6641(2) 0.51486(19) 0.0584(5) Uani 1 d .
H5 H 0.2659 0.7443 0.5696 0.070 Uiso 1 calc R
C2 C 0.2594(3) 0.4285(2) 0.34790(18) 0.0599(5) Uani 1 d .
H2 H 0.2571 0.3491 0.2915 0.072 Uiso 1 calc R
C3 C 0.2846(3) 0.5699(3) 0.3187(2) 0.0661(6) Uani 1 d .
H3 H 0.3017 0.5865 0.2428 0.079 Uiso 1 calc R
C4 C 0.2849(3) 0.6869(3) 0.4004(2) 0.0669(6) Uani 1 d .
H4 H 0.2984 0.7816 0.3788 0.080 Uiso 1 calc R
C10 C 0.1275(4) 0.3392(3) 0.9860(2) 0.0762(7) Uani 1 d .
H10A H 0.0972 0.4086 1.0384 0.091 Uiso 1 calc R
H10B H 0.2470 0.3285 1.0353 0.091 Uiso 1 calc R
N3 N 0.2348(5) 0.0560(3) 0.3820(3) 0.1158(10) Uani 1 d .
C11 C -0.0293(5) 0.1909(3) 0.9434(3) 0.0990(9) Uani 1 d .
H11A H -0.0031 0.1256 0.8862 0.148 Uiso 1 calc GR
H11B H -0.1492 0.2038 0.9014 0.148 Uiso 1 calc GR
H11C H -0.0389 0.1456 1.0146 0.148 Uiso 1 calc GR
C13 C 0.3859(5) 1.0079(3) 0.8371(3) 0.1091(11) Uani 1 d .
H13A H 0.3562 1.0498 0.9068 0.131 Uiso 1 calc R
H13B H 0.5254 1.0348 0.8633 0.131 Uiso 1 calc R
C14 C 0.3271(7) 1.0722(4) 0.7370(4) 0.162(2) Uani 1 d .
H14A H 0.3914 1.1811 0.7607 0.243 Uiso 1 calc R
H14B H 0.1894 1.0477 0.7116 0.243 Uiso 1 calc R
H14C H 0.3589 1.0331 0.6682 0.243 Uiso 1 calc R

loop_
_atom_site_aniso_label
_atom_site_aniso_U_11
_atom_site_aniso_U_22
_atom_site_aniso_U_33
_atom_site_aniso_U_23
_atom_site_aniso_U_13
_atom_site_aniso_U_12
O1 0.0776(9) 0.0562(8) 0.0471(8) 0.0145(6) 0.0177(7) 0.0112(7)
O3 0.0804(10) 0.0492(8) 0.0928(12) 0.0098(7) 0.0212(9) 0.0238(8)
O2 0.1070(13) 0.0632(9) 0.0514(9) 0.0028(7) 0.0263(8) 0.0126(9)
O4 0.0650(10) 0.0706(10) 0.0875(12) 0.0138(9) 0.0249(8) 0.0082(8)
C6 0.0467(10) 0.0521(10) 0.0442(10) 0.0079(8) 0.0127(8) 0.0161(8)
N1 0.0980(14) 0.0545(10) 0.0629(11) 0.0073(8) 0.0323(10) 0.0286(10)
N2 0.1013(16) 0.0546(11) 0.0737(13) 0.0057(9) 0.0328(11) 0.0244(11)
C8 0.0535(10) 0.0502(10) 0.0480(10) 0.0098(8) 0.0184(8) 0.0181(8)
C7 0.0538(10) 0.0467(10) 0.0495(10) 0.0086(8) 0.0164(8) 0.0172(8)
C9 0.0631(12) 0.0501(11) 0.0479(10) 0.0088(8) 0.0199(9) 0.0200(9)
C12 0.0641(13) 0.0521(11) 0.0451(10) 0.0113(8) 0.0168(9) 0.0159(10)
C1 0.0513(10) 0.0517(11) 0.0493(10) 0.0065(8) 0.0123(8) 0.0169(8)
C5 0.0678(12) 0.0542(11) 0.0515(11) 0.0091(9) 0.0173(9) 0.0232(10)
C2 0.0650(12) 0.0657(13) 0.0471(11) 0.0038(9) 0.0189(9) 0.0234(10)
C3 0.0722(14) 0.0758(15) 0.0469(11) 0.0145(10) 0.0200(10) 0.0216(11)
C4 0.0784(14) 0.0603(13) 0.0569(12) 0.0191(10) 0.0169(10) 0.0221(11)
C10 0.0932(17) 0.0723(15) 0.0585(13) 0.0262(11) 0.0256(12) 0.0203(13)
N3 0.178(3) 0.0647(14) 0.120(2) 0.0056(13) 0.070(2) 0.0484(16)
C11 0.119(2) 0.0788(18) 0.096(2) 0.0335(15) 0.0506(18) 0.0133(16)
C13 0.121(2) 0.0469(14) 0.129(3) 0.0115(15) 0.0053(19) 0.0262(14)
C14 0.204(5) 0.073(2) 0.139(3) 0.048(2) -0.003(3) 0.008(2)

loop_
_atom_type_symbol
_atom_type_description
_atom_type_scat_dispersion_real
_atom_type_scat_dispersion_imag
_atom_type_scat_source
C C 0.0033 0.0016 'International Tables Vol C Tables 4.2.6.8 and 6.1.1.4'
H H 0.0000 0.0000 'International Tables Vol C Tables 4.2.6.8 and 6.1.1.4'
N N 0.0061 0.0033 'International Tables Vol C Tables 4.2.6.8 and 6.1.1.4'
O O 0.0106 0.0060 'International Tables Vol C Tables 4.2.6.8 and 6.1.1.4'

loop_
_geom_angle_atom_site_label_1
_geom_angle_atom_site_label_2
_geom_angle_atom_site_label_3
_geom_angle
C9 O1 C10 116.72(16)
C12 O3 C13 117.9(2)
C1 C6 C7 119.08(16)
C5 C6 C7 123.70(17)
C5 C6 C1 117.21(17)
N2 N1 C1 117.63(19)
N3 N2 N1 171.8(3)
C7 C8 C9 121.79(17)
C7 C8 C12 125.27(17)
C9 C8 C12 112.72(16)
C6 C7 H7 115.6
C8 C7 C6 128.86(18)
C8 C7 H7 115.6
O1 C9 C8 113.51(16)
O2 C9 O1 123.71(18)
O2 C9 C8 122.78(18)
O3 C12 C8 111.19(18)
O4 C12 O3 124.3(2)
O4 C12 C8 124.5(2)
C6 C1 N1 115.53(17)
C2 C1 C6 121.09(17)
C2 C1 N1 123.38(18)
C6 C5 H5 119.3
C4 C5 C6 121.41(19)
C4 C5 H5 119.3
C1 C2 H2 120.2
C3 C2 C1 119.60(19)
C3 C2 H2 120.2
C2 C3 H3 119.7
C2 C3 C4 120.63(19)
C4 C3 H3 119.7
C5 C4 H4 120.0
C3 C4 C5 120.0(2)
C3 C4 H4 120.0
O1 C10 H10A 110.0
O1 C10 H10B 110.0
O1 C10 C11 108.4(2)
H10A C10 H10B 108.4
C11 C10 H10A 110.0
C11 C10 H10B 110.0
C10 C11 H11A 109.5
C10 C11 H11B 109.5
C10 C11 H11C 109.5
H11A C11 H11B 109.5
H11A C11 H11C 109.5
H11B C11 H11C 109.5
O3 C13 H13A 109.0
O3 C13 H13B 109.0
H13A C13 H13B 107.8
C14 C13 O3 112.8(3)
C14 C13 H13A 109.0
C14 C13 H13B 109.0
C13 C14 H14A 109.5
C13 C14 H14B 109.5
C13 C14 H14C 109.5
H14A C14 H14B 109.5
H14A C14 H14C 109.5
H14B C14 H14C 109.5

loop_
_geom_bond_atom_site_label_1
_geom_bond_atom_site_label_2
_geom_bond_distance
O1 C9 1.323(2)
O1 C10 1.456(2)
O3 C12 1.329(3)
O3 C13 1.456(3)
O2 C9 1.207(2)
O4 C12 1.198(2)
C6 C7 1.466(3)
C6 C1 1.403(3)
C6 C5 1.394(3)
N1 N2 1.234(3)
N1 C1 1.416(3)
N2 N3 1.120(3)
C8 C7 1.336(3)
C8 C9 1.480(3)
C8 C12 1.493(3)
C7 H7 0.9300
C1 C2 1.391(3)
C5 H5 0.9300
C5 C4 1.381(3)
C2 H2 0.9300
C2 C3 1.371(3)
C3 H3 0.9300
C3 C4 1.371(3)
C4 H4 0.9300
C10 H10A 0.9700
C10 H10B 0.9700
C10 C11 1.457(4)
C11 H11A 0.9600
C11 H11B 0.9600
C11 H11C 0.9600
C13 H13A 0.9700
C13 H13B 0.9700
C13 C14 1.365(4)
C14 H14A 0.9600
C14 H14B 0.9600
C14 H14C 0.9600
